data_1567731
loop_
_publ_author_name
'Li, Ru-Jin'
'Tarzia, Andrew'
'Posligua, Victor'
'Jelfs, Kim E.'
'Sanchez, Nicolas'
'Marcus, Adam'
'Baksi, Ananya'
'Clever, Guido H.'
'Fadaei-Tirani, Farzaneh'
'Severin, Kay'

_publ_section_title
;
 Orientational self-sorting in cuboctahedral Pd cages
;
_journal_name_full 'Chemical Science'
_journal_paper_doi 10.1039/D2SC03856K
_journal_year 2022
_chemical_formula_moiety 'C384 H288 N48 Pd12, 24(Cl), 200[C2H6SO], 15[C4H8O], 15[C4H10O]'
_chemical_formula_sum 'C904 H1758 Cl24 N48 O230 Pd12 S200'
_chemical_formula_weight 25521.08
_space_group_crystal_system orthorhombic
_space_group_IT_number 67
_space_group_name_Hall '-C 2a 2'
_space_group_name_H-M_alt 'C m m a'
_atom_sites_solution_hydrogens geom
_atom_sites_solution_primary dual
_atom_sites_solution_secondary difmap
_audit_creation_date 2022-09-01
_audit_creation_method
;
Olex2 1.5
(compiled 2022.04.07 svn.rca3783a0 for OlexSys, GUI svn.r6498)
;
_audit_update_record
;
2022-09-26 deposited with the CCDC.	2022-09-30 downloaded from the CCDC.
;
_cell_angle_alpha 90
_cell_angle_beta 90
_cell_angle_gamma 90
_cell_formula_units_Z 4
_cell_length_a 54.9549(13)
_cell_length_b 61.3516(13)
_cell_length_c 56.7355(12)
_cell_measurement_reflns_used 25883
_cell_measurement_temperature 140.00(10)
_cell_measurement_theta_max 44.6830
_cell_measurement_theta_min 2.1360
_cell_volume 191288(7)
_computing_cell_refinement 'CrysAlisPro 1.171.41.122a (Rigaku OD, 2021)'
_computing_data_collection 'CrysAlisPro 1.171.41.122a (Rigaku OD, 2021)'
_computing_data_reduction 'CrysAlisPro 1.171.41.122a (Rigaku OD, 2021)'
_computing_molecular_graphics 'Olex2 1.5 (Dolomanov et al., 2009)'
_computing_publication_material 'Olex2 1.5 (Dolomanov et al., 2009)'
_computing_structure_refinement 'ShelXL 2018/3 (Sheldrick, 2015)'
_computing_structure_solution 'ShelXT 2018/2 (Sheldrick, 2015)'
_diffrn_ambient_environment N~2~
_diffrn_ambient_temperature 140.00(10)
_diffrn_detector 'Hybrid Pixel Array Detector'
_diffrn_detector_area_resol_mean 10.0000
_diffrn_detector_type 'HyPix-Arc 150'
_diffrn_measured_fraction_theta_full 0.993
_diffrn_measured_fraction_theta_max 0.993
_diffrn_measurement_details
;
List of Runs (angles in degrees, time in seconds):

  # Type    Start    End  Width  t~exp~   \w     \q     \k     \f   Frames
#--------------------------------------------------------------------------
  1  \w    -16.00  11.00   0.50   20.00    --   31.40 -19.00 -90.00   54
  2  \w     29.00  61.00   0.50   20.00    --   33.16-125.00  90.00   64
  3  \w     18.00  43.00   0.50   20.00    --   33.16-125.00 -60.00   50
  4  \w      6.00  47.00   0.50   20.00    --   33.16 -99.00 150.00   82
  5  \w    -14.00  13.00   0.50   20.00    --   33.16 -19.00   0.00   54
  6  \w    -24.00   9.00   0.50   20.00    --  -35.09  19.00 150.00   66
  7  \w    -66.00 -41.00   0.50   20.00    --  -35.09 125.00-120.00   50
  8  \w    -24.00  13.00   0.50   20.00    --  -35.09  19.00-150.00   74
  9  \w    -69.00  -9.00   0.50   20.00    --  -35.09   0.00 120.00  120
 10  \w    -18.00  10.00   0.50   20.00    --  -35.09  19.00 -60.00   56
 11  \w    -66.00 -35.00   0.50   20.00    --  -35.09 125.00-180.00   62
 12  \w    -22.00   3.00   0.50   20.00    --  -35.09  19.00-180.00   50
 13  \w    -18.00  12.00   0.50   20.00    --  -35.09  19.00 -30.00   60
 14  \w    -17.00   8.00   0.50   20.00    --  -35.09  19.00  60.00   50
 15  \w    -24.00   7.00   0.50   20.00    --  -35.09  19.00  90.00   62
;
_diffrn_measurement_device 'four-circle diffractometer'
_diffrn_measurement_device_type 'XtaLAB Synergy R, DW system, HyPix-Arc 150'
_diffrn_measurement_method '\w scans'
_diffrn_orient_matrix_type 'CrysAlisPro convention (1999,Acta A55,543-557)'
_diffrn_orient_matrix_UB_11 0.0131409000
_diffrn_orient_matrix_UB_12 -0.0210889000
_diffrn_orient_matrix_UB_13 -0.0210572000
_diffrn_orient_matrix_UB_21 -0.0347681000
_diffrn_orient_matrix_UB_22 0.0018152000
_diffrn_orient_matrix_UB_23 -0.0102490000
_diffrn_orient_matrix_UB_31 0.0059447000
_diffrn_orient_matrix_UB_32 0.0311114000
_diffrn_orient_matrix_UB_33 -0.0137438000
_diffrn_radiation_monochromator mirror
_diffrn_radiation_probe x-ray
_diffrn_radiation_type 'Cu K\a'
_diffrn_radiation_wavelength 1.54184
_diffrn_reflns_av_R_equivalents 0.1401
_diffrn_reflns_av_unetI/netI 0.1604
_diffrn_reflns_Laue_measured_fraction_full 0.993
_diffrn_reflns_Laue_measured_fraction_max 0.993
_diffrn_reflns_limit_h_max 49
_diffrn_reflns_limit_h_min -49
_diffrn_reflns_limit_k_max 51
_diffrn_reflns_limit_k_min -55
_diffrn_reflns_limit_l_max 51
_diffrn_reflns_limit_l_min -48
_diffrn_reflns_number 243338
_diffrn_reflns_point_group_measured_fraction_full 0.993
_diffrn_reflns_point_group_measured_fraction_max 0.993
_diffrn_reflns_theta_full 44.573
_diffrn_reflns_theta_max 44.573
_diffrn_reflns_theta_min 2.121
_diffrn_source 'Rotating-anode X-ray tube'
_diffrn_source_type 'Rigaku (Cu) X-ray Source'
_exptl_absorpt_coefficient_mu 1.286
_exptl_absorpt_correction_T_max 1.000
_exptl_absorpt_correction_T_min 0.626
_exptl_absorpt_correction_type gaussian
_exptl_absorpt_process_details
;
CrysAlisPro 1.171.41.122a (Rigaku Oxford Diffraction, 2021)
Numerical absorption correction based on Gaussian integration over
a multifaceted crystal model.
Empirical absorption correction using spherical harmonics
as implemented in SCALE3 ABSPACK scaling algorithm
;
_exptl_crystal_colour colourless
_exptl_crystal_colour_primary colourless
_exptl_crystal_density_diffrn 0.267
_exptl_crystal_description irregular
_exptl_crystal_F_000 15552
_exptl_crystal_size_max 0.22
_exptl_crystal_size_mid 0.13
_exptl_crystal_size_min 0.072
_refine_diff_density_max 1.366
_refine_diff_density_min -0.948
_refine_diff_density_rms 0.098
_refine_ls_extinction_method none
_refine_ls_goodness_of_fit_ref 1.107
_refine_ls_hydrogen_treatment constr
_refine_ls_matrix_type full
_refine_ls_number_parameters 871
_refine_ls_number_reflns 38617
_refine_ls_number_restraints 1639
_refine_ls_restrained_S_all 1.103
_refine_ls_R_factor_all 0.1868
_refine_ls_R_factor_gt 0.1224
_refine_ls_shift/su_max 0.001
_refine_ls_shift/su_mean 0.000
_refine_ls_structure_factor_coef Fsqd
_refine_ls_weighting_details 'w=1/[\s^2^(Fo^2^)+(0.2000P)^2^] where P=(Fo^2^+2Fc^2^)/3'
_refine_ls_weighting_scheme calc
_refine_ls_wR_factor_gt 0.3536
_refine_ls_wR_factor_ref 0.4058
_reflns_Friedel_coverage 0.000
_reflns_number_gt 14506
_reflns_number_total 38617
_reflns_threshold_expression 'I > 2\s(I)'
_cod_data_source_file d2sc03856k2.cif
_cod_data_source_block rj-30_final_pl
_cod_depositor_comments
;
The following automatic conversions were performed:

data item '_exptl_absorpt_correction_type' value 'Gaussian' was
changed to 'gaussian' in accordance with the
/home/data/users/saulius/crontab/automatic-downloads/rss-feeds/RSC/lib/dictionaries/cif_core.dic
dictionary named 'cif_core.dic' version 2.4.2 last updated on
2011-04-26.

Automatic conversion script
Id: cif_fix_values 7556 2019-12-06 15:28:31Z antanas 
;
_cod_original_sg_symbol_Hall '-C 2b 2'
_cod_original_sg_symbol_H-M 'C m m e'
_cod_database_code 1567731
_shelx_shelxl_version_number 2018/3
_audit_contact_author 'Farzaneh Fadaei Tirani'
_chemical_oxdiff_formula 'C904 H1758 Cl24 N48 O230 Pd12 S200'
_shelx_space_group_comment
;
The symmetry employed for this shelxl refinement is uniquely defined
by the following loop, which should always be used as a source of
symmetry information in preference to the above space-group names.
They are only intended as comments.
;
_olex2_refinement_description
;
1. Restrained distances
 C173-C169 = C60-C142 = C57-C53 = C74-C71 = C68-C66 = C84-C81 = C90-C87 = C6-
 C3 = C17-C13 = C31-C28 = C97-C100
 1.5 with sigma of 0.01
 C174-C173 = C175-C173 = C176-C175 = C176-C100_$1 = C101-C100 = C174-C101_$1
 1.39 with sigma of 0.01
 C9-C47_$2
 1.5 with sigma of 0.005
 N12_$2-C92 = C94-C93 = C93-C92 = C94-C90 = C91-C90 = N12_$2-C91
 1.39 with sigma of 0.01
 C101-C100 = C174_$1-C101 = C176_$1-C100 = C176-C175 = C175-C173 = C174-C173
 1.39 with sigma of 0.01
 C8-C47_$2 \\sim C47_$2-C10
 with sigma of 0.01
 C48_$2-C9 \\sim C9-C51_$2
 with sigma of 0.01
2. Restrained planarity
 C100, C101, C173_$1, C174_$1, C175_$1, C176_$1
 with sigma of 0.01
 N12_$2, C90, C91, C92, C93, C94
 with sigma of 0.1
3. Uiso/Uaniso restraints and constraints
All non-hydrogen atoms have similar U: within 2A with sigma of 0.005 and sigma
for terminal atoms of 0.01 within 2A
N11 \\sim C47 \\sim C48 \\sim C49 \\sim C50 \\sim C51: within 2A with sigma of
0.001 and sigma for terminal atoms of 0.002 within 2A
4. Rigid body (RIGU) restrains
 All non-hydrogen atoms
 with sigma for 1-2 distances of 0.004 and sigma for 1-3 distances of 0.004
5.a Riding coordinates:
 C48(H48), C49(H49), C29(H29), C19(H19), C18(H18), C27(H27), C91(H91),
 C92(H92), C101(H101), C174(H174), C176(H176)
5.b Aromatic/amide H refined with riding coordinates:
 C1(H1), C2(H2), C4(H4), C5(H5), C33(H33), C32(H32), C35(H35), C34(H34),
 C52(H52), C54(H54), C55(H55), C56(H56), C83(H83), C82(H82), C80(H80), C79(H79),
  C77(H77), C78(H78), C75(H75), C76(H76), C95(H95), C96(H96), C98(H98),
 C99(H99), C51(H51), C50(H50), C168(H168), C170(H170), C171(H171), C172(H172),
 C11(H11), C10(H10), C8(H8), C7(H7), C14(H14), C15(H15), C16(H16), C12(H12),
 C58(H58), C59(H59), C61(H61), C62(H62), C65(H65), C64(H64), C63(H63), C67(H67),
  C70(H70), C69(H69), C73(H73), C72(H72), C85(H85), C86(H86), C88(H88),
 C89(H89), C93(H93), C94(H94), C143(H143), C144(H144), C145(H145), C146(H146),
 C175(H175)
5.c Fitted hexagon refined as free rotating group:
 N1(C1,C2,C3,C4,C5), N5(C33,C32,C31,C35,C34), N6(C52,C53,C54,C55,C56), N8(C83,
 C82,C81,C80,C79), N9(C77,C78,C74,C75,C76), N10(C95,C96,C97,C98,C99), N11(C48,
 C47,C51,C50,C49), N19(C168,C169,C170,C171,C172), C6(C11,C10,C9,C8,C7), C13(C14,
 C15,C16,N2,C12), C28(C29,C19,C17,C18,C27), C57(C58,C59,C60,C61,C62), C66(C65,
 C64,C63,N7,C67), C71(C70,C69,C68,C73,C72), C84(C85,C86,C87,C88,C89), C142(C143,
 C144,N17,C145,C146)
;
_olex2_submission_special_instructions 'No special instructions were received'
_oxdiff_exptl_absorpt_empirical_details
;
Empirical correction (ABSPACK) includes:
- Absorption correction using spherical harmonics
- Frame scaling
- Detector area scaling
- B-factor correction
;
_oxdiff_exptl_absorpt_empirical_full_max 2.208
_oxdiff_exptl_absorpt_empirical_full_min 0.475

loop_
_space_group_symop_operation_xyz
'x, y, z'
'-x, -y+1/2, z'
'x, -y, -z'
'-x, y+1/2, -z'
'x+1/2, y+1/2, z'
'-x+1/2, -y+1, z'
'x+1/2, -y+1/2, -z'
'-x+1/2, y+1, -z'
'-x, -y, -z'
'x, y-1/2, -z'
'-x, y, z'
'x, -y-1/2, z'
'-x+1/2, -y+1/2, -z'
'x+1/2, y, -z'
'-x+1/2, y+1/2, z'
'x+1/2, -y, z'

loop_
_atom_site_label
_atom_site_type_symbol
_atom_site_fract_x
_atom_site_fract_y
_atom_site_fract_z
_atom_site_U_iso_or_equiv
_atom_site_adp_type
_atom_site_occupancy
_atom_site_site_symmetry_order
_atom_site_calc_flag
_atom_site_refinement_flags_posn
_atom_site_refinement_flags_adp
_atom_site_refinement_flags_occupancy
_atom_site_disorder_assembly
_atom_site_disorder_group
Pd1 Pd 0.500000 0.33409(2) 0.32859(3) 0.0806(6) Uani 1 2 d S TU P . .
Pd2 Pd 0.67433(2) 0.34152(2) 0.50156(2) 0.0818(4) Uani 1 1 d . U . . .
Pd3 Pd 0.67414(2) 0.50179(2) 0.67515(2) 0.0853(4) Uani 1 1 d . U . . .
Pd5 Pd 0.500000 0.34280(3) 0.68003(4) 0.1030(7) Uani 1 2 d S TU P . .
N1 N 0.52555(12) 0.35622(11) 0.31994(17) 0.094(3) Uani 1 1 d G U . . .
C1 C 0.53182(16) 0.37231(13) 0.33608(13) 0.097(3) Uani 1 1 d G U . . .
H1 H 0.522995 0.373683 0.350402 0.116 Uiso 1 1 calc R U . . .
C2 C 0.55099(17) 0.38640(11) 0.33127(16) 0.096(3) Uani 1 1 d G U . . .
H2 H 0.555276 0.397399 0.342300 0.115 Uiso 1 1 calc R U . . .
C3 C 0.56390(13) 0.38440(12) 0.31031(19) 0.097(2) Uani 1 1 d DG U . . .
C4 C 0.55764(16) 0.36831(14) 0.29417(14) 0.095(3) Uani 1 1 d G U . . .
H4 H 0.566462 0.366937 0.279844 0.115 Uiso 1 1 calc R U . . .
C5 C 0.53846(16) 0.35422(11) 0.29898(15) 0.092(3) Uani 1 1 d G U . . .
H5 H 0.534180 0.343222 0.287945 0.110 Uiso 1 1 calc R U . . .
N5 N 0.64662(13) 0.33117(14) 0.47922(13) 0.089(2) Uani 1 1 d G U . . .
C33 C 0.62691(16) 0.34425(11) 0.47322(15) 0.092(3) Uani 1 1 d G U . . .
H33 H 0.624565 0.357844 0.480915 0.110 Uiso 1 1 calc R U . . .
C32 C 0.61065(13) 0.33744(14) 0.45597(16) 0.094(3) Uani 1 1 d G U . . .
H32 H 0.597183 0.346380 0.451865 0.113 Uiso 1 1 calc R U . . .
C31 C 0.61409(15) 0.31756(15) 0.44471(13) 0.096(2) Uani 1 1 d DG U . . .
C35 C 0.63379(17) 0.30448(11) 0.45071(15) 0.093(3) Uani 1 1 d G U . . .
H35 H 0.636140 0.290887 0.443019 0.112 Uiso 1 1 calc R U . . .
C34 C 0.65006(13) 0.31129(13) 0.46797(16) 0.090(3) Uani 1 1 d G U . . .
H34 H 0.663522 0.302350 0.472070 0.109 Uiso 1 1 calc R U . . .
N6 N 0.66587(17) 0.31902(13) 0.52615(14) 0.099(3) Uani 1 1 d G U . . .
C52 C 0.64729(16) 0.32353(12) 0.54205(18) 0.105(3) Uani 1 1 d G U . . .
H52 H 0.638772 0.336981 0.541142 0.126 Uiso 1 1 calc R U . . .
C53 C 0.64119(15) 0.30838(17) 0.55927(16) 0.110(2) Uani 1 1 d DG U . . .
C54 C 0.65366(18) 0.28870(15) 0.56060(14) 0.108(3) Uani 1 1 d G U . . .
H54 H 0.649487 0.278345 0.572367 0.130 Uiso 1 1 calc R U . . .
C55 C 0.67223(17) 0.28419(11) 0.54470(18) 0.104(3) Uani 1 1 d G U . . .
H55 H 0.680751 0.270739 0.545602 0.125 Uiso 1 1 calc R U . . .
C56 C 0.67833(14) 0.29934(15) 0.52747(15) 0.099(3) Uani 1 1 d G U . . .
H56 H 0.691027 0.296255 0.516607 0.119 Uiso 1 1 calc R U . . .
N8 N 0.68435(14) 0.36252(12) 0.47586(13) 0.084(2) Uani 1 1 d G U . . .
C83 C 0.69331(14) 0.35509(9) 0.45441(16) 0.082(3) Uani 1 1 d G U . . .
H83 H 0.696191 0.339972 0.452099 0.099 Uiso 1 1 calc R U . . .
C82 C 0.69804(14) 0.36978(14) 0.43633(12) 0.082(2) Uani 1 1 d G U . . .
H82 H 0.704166 0.364699 0.421661 0.098 Uiso 1 1 calc R U . . .
C81 C 0.69382(15) 0.39190(13) 0.43970(14) 0.086(2) Uani 1 1 d DG U . . .
C80 C 0.68487(15) 0.39933(9) 0.46116(17) 0.086(2) Uani 1 1 d G U . . .
H80 H 0.681981 0.414446 0.463466 0.103 Uiso 1 1 calc R U . . .
C79 C 0.68013(14) 0.38464(13) 0.47924(12) 0.087(2) Uani 1 1 d G U . . .
H79 H 0.674004 0.389719 0.493902 0.105 Uiso 1 1 calc R U . . .
N9 N 0.68044(13) 0.47779(10) 0.65022(14) 0.072(2) Uani 1 1 d G U . . .
C77 C 0.69067(14) 0.45844(13) 0.65824(11) 0.076(2) Uani 1 1 d G U . . .
H77 H 0.693169 0.456245 0.674634 0.092 Uiso 1 1 calc R U . . .
C78 C 0.69725(13) 0.44231(9) 0.64226(16) 0.078(2) Uani 1 1 d G U . . .
H78 H 0.704240 0.429085 0.647736 0.093 Uiso 1 1 calc R U . . .
C74 C 0.69359(15) 0.44553(11) 0.61827(15) 0.080(2) Uani 1 1 d DG U . . .
C75 C 0.68336(15) 0.46488(14) 0.61025(11) 0.081(2) Uani 1 1 d G U . . .
H75 H 0.680867 0.467074 0.593856 0.097 Uiso 1 1 calc R U . . .
C76 C 0.67679(13) 0.48101(10) 0.62623(15) 0.079(2) Uani 1 1 d G U . . .
H76 H 0.669797 0.494233 0.620753 0.094 Uiso 1 1 calc R U . . .
N10 N 0.64870(15) 0.48212(11) 0.68738(17) 0.0920(19) Uani 1 1 d G U . . .
C95 C 0.62686(19) 0.48004(13) 0.67522(13) 0.098(2) Uani 1 1 d G U . . .
H95 H 0.623555 0.489176 0.662090 0.118 Uiso 1 1 calc R U . . .
C96 C 0.60986(14) 0.46458(16) 0.68228(18) 0.103(3) Uani 1 1 d G U . . .
H96 H 0.594941 0.463156 0.673971 0.124 Uiso 1 1 calc R U . . .
C97 C 0.61470(16) 0.45121(12) 0.70150(19) 0.105(2) Uani 1 1 d DG U . . .
C98 C 0.6365(2) 0.45330(13) 0.71366(14) 0.105(3) Uani 1 1 d G U . . .
H98 H 0.639842 0.444162 0.726789 0.126 Uiso 1 1 calc R U . . .
C99 C 0.65353(14) 0.46875(15) 0.70660(17) 0.102(2) Uani 1 1 d G U . . .
H99 H 0.668458 0.470180 0.714907 0.123 Uiso 1 1 calc R U . . .
N11 N 0.67021(13) 0.52479(9) 0.70304(13) 0.124(3) Uani 1 1 d G U . . .
C48 C 0.65194(11) 0.53792(9) 0.69380(13) 0.124(3) Uani 1 1 d G U . . .
H48 H 0.646535 0.535751 0.678153 0.149 Uiso 1 1 d R U . . .
C47 C 0.64188(15) 0.55444(12) 0.70744(13) 0.125(3) Uani 1 1 d G U . . .
C51 C 0.65009(15) 0.55783(10) 0.73032(13) 0.125(3) Uani 1 1 d G U . . .
H51 H 0.643214 0.569126 0.739639 0.150 Uiso 1 1 calc R U . . .
C50 C 0.66836(13) 0.54470(10) 0.73956(13) 0.125(3) Uani 1 1 d G U . . .
H50 H 0.673972 0.547023 0.755198 0.150 Uiso 1 1 calc R U . . .
C49 C 0.67842(14) 0.52818(11) 0.72592(13) 0.125(3) Uani 1 1 d G U . . .
H49 H 0.691027 0.519437 0.732372 0.150 Uiso 1 1 d R U . . .
N12 N 0.7016(2) 0.52128(14) 0.66365(19) 0.079(4) Uani 1 1 d . . . . .
N19 N 0.47458(14) 0.34861(17) 0.70257(15) 0.113(2) Uani 1 1 d G U . . .
C168 C 0.46185(19) 0.36817(14) 0.70171(16) 0.115(3) Uani 1 1 d G U . . .
H168 H 0.466055 0.378904 0.690349 0.138 Uiso 1 1 calc R U . . .
C169 C 0.44298(18) 0.37203(13) 0.7175(2) 0.124(2) Uani 1 1 d DG U . . .
C170 C 0.43684(15) 0.35633(18) 0.73411(17) 0.126(3) Uani 1 1 d G U . . .
H170 H 0.423938 0.358972 0.744886 0.151 Uiso 1 1 calc R U . . .
C171 C 0.44956(19) 0.33677(15) 0.73497(16) 0.125(3) Uani 1 1 d G U . . .
H171 H 0.445361 0.326037 0.746333 0.149 Uiso 1 1 calc R U . . .
C172 C 0.46843(17) 0.33291(12) 0.71920(19) 0.120(3) Uani 1 1 d G U . . .
H172 H 0.477131 0.319535 0.719789 0.144 Uiso 1 1 calc R U . . .
C6 C 0.58348(14) 0.40125(13) 0.30470(18) 0.101(2) Uani 1 1 d DG U . . .
C11 C 0.60317(18) 0.39527(11) 0.29074(17) 0.106(3) Uani 1 1 d G U . . .
H11 H 0.603263 0.381505 0.283075 0.128 Uiso 1 1 calc R U . . .
C10 C 0.62271(14) 0.40943(15) 0.28800(15) 0.106(3) Uani 1 1 d DG U . . .
H10 H 0.636161 0.405341 0.278464 0.128 Uiso 1 1 calc R U . . .
C9 C 0.62257(14) 0.42957(13) 0.29922(16) 0.102(3) Uani 1 1 d DG U . . .
C8 C 0.60288(18) 0.43555(11) 0.31318(15) 0.104(3) Uani 1 1 d DG U . . .
H8 H 0.602787 0.449315 0.320853 0.125 Uiso 1 1 calc R U . . .
C7 C 0.58334(14) 0.42139(15) 0.31592(16) 0.103(3) Uani 1 1 d G U . . .
H7 H 0.569889 0.425480 0.325464 0.124 Uiso 1 1 calc R U . . .
C13 C 0.55675(16) 0.30035(16) 0.36194(13) 0.100(2) Uani 1 1 d DG U . . .
C14 C 0.56262(13) 0.28412(13) 0.34582(19) 0.100(3) Uani 1 1 d G U . . .
H14 H 0.575196 0.273993 0.349311 0.120 Uiso 1 1 calc R U . . .
C15 C 0.55011(16) 0.28270(12) 0.32458(16) 0.100(3) Uani 1 1 d G U . . .
H15 H 0.554121 0.271613 0.313566 0.120 Uiso 1 1 calc R U . . .
C16 C 0.53171(15) 0.29752(14) 0.31947(12) 0.096(2) Uani 1 1 d G U . . .
H16 H 0.523155 0.296553 0.304960 0.115 Uiso 1 1 calc R U . . .
N2 N 0.52584(12) 0.31375(11) 0.33559(17) 0.0904(19) Uani 1 1 d G U . . .
C12 C 0.53836(17) 0.31516(12) 0.35683(15) 0.095(2) Uani 1 1 d G U . . .
H12 H 0.534341 0.326254 0.367843 0.114 Uiso 1 1 calc R U . . .
C28 C 0.59954(19) 0.31124(16) 0.42303(14) 0.108(2) Uani 1 1 d DG U . . .
C29 C 0.60976(13) 0.30049(15) 0.4039(2) 0.116(3) Uani 1 1 d G U . . .
H29 H 0.627031 0.295893 0.405631 0.140 Uiso 1 1 d R U . . .
C19 C 0.5960(2) 0.29697(14) 0.38365(15) 0.116(3) Uani 1 1 d G U . . .
H19 H 0.602675 0.289571 0.370427 0.139 Uiso 1 1 d R U . . .
C17 C 0.57208(19) 0.30419(16) 0.38259(15) 0.110(2) Uani 1 1 d DG U . . .
C18 C 0.56186(13) 0.31494(15) 0.4018(2) 0.117(3) Uani 1 1 d G U . . .
H18 H 0.545470 0.320102 0.400817 0.141 Uiso 1 1 d R U . . .
C27 C 0.5756(2) 0.31846(14) 0.42197(15) 0.115(3) Uani 1 1 d G U . . .
H27 H 0.568488 0.325704 0.434643 0.138 Uiso 1 1 d R U . . .
C57 C 0.61959(15) 0.3106(2) 0.57530(17) 0.126(3) Uani 1 1 d DG U . . .
C58 C 0.6106(2) 0.33170(17) 0.57672(18) 0.134(3) Uani 1 1 d G U . . .
H58 H 0.617935 0.343000 0.567721 0.161 Uiso 1 1 calc R U . . .
C59 C 0.5910(2) 0.33632(13) 0.5913(2) 0.133(3) Uani 1 1 d G U . . .
H59 H 0.584849 0.350771 0.592285 0.160 Uiso 1 1 calc R U . . .
C60 C 0.58028(15) 0.3198(2) 0.60448(17) 0.126(3) Uani 1 1 d DG U . . .
C61 C 0.58924(19) 0.29864(17) 0.60306(17) 0.134(3) Uani 1 1 d G U . . .
H61 H 0.581934 0.287346 0.612065 0.161 Uiso 1 1 calc R U . . .
C62 C 0.60890(19) 0.29403(13) 0.5885(2) 0.136(3) Uani 1 1 d G U . . .
H62 H 0.615021 0.279575 0.587503 0.164 Uiso 1 1 calc R U . . .
C66 C 0.71498(18) 0.37662(11) 0.55283(14) 0.088(2) Uani 1 1 d DG U . . .
C65 C 0.73770(15) 0.36670(14) 0.55198(15) 0.092(2) Uani 1 1 d G U . . .
H65 H 0.750213 0.371250 0.562444 0.111 Uiso 1 1 calc R U . . .
C64 C 0.74213(12) 0.35013(13) 0.53583(17) 0.096(3) Uani 1 1 d G U . . .
H64 H 0.757657 0.343355 0.535257 0.116 Uiso 1 1 calc R U . . .
C63 C 0.72382(17) 0.34348(11) 0.52053(13) 0.092(2) Uani 1 1 d G U . . .
H63 H 0.726846 0.332157 0.509492 0.111 Uiso 1 1 calc R U . . .
N7 N 0.70110(14) 0.35340(13) 0.52137(14) 0.0857(18) Uani 1 1 d G U . . .
C67 C 0.69668(13) 0.36997(13) 0.53752(17) 0.085(2) Uani 1 1 d G U . . .
H67 H 0.681148 0.376752 0.538100 0.101 Uiso 1 1 calc R U . . .
C71 C 0.69773(17) 0.42735(11) 0.60155(15) 0.083(2) Uani 1 1 d DG U . . .
C70 C 0.71428(16) 0.41114(15) 0.60756(12) 0.086(2) Uani 1 1 d G U . . .
H70 H 0.721492 0.411054 0.622780 0.103 Uiso 1 1 calc R U . . .
C69 C 0.72026(13) 0.39505(11) 0.59132(17) 0.089(2) Uani 1 1 d G U . . .
H69 H 0.731561 0.383967 0.595430 0.107 Uiso 1 1 calc R U . . .
C68 C 0.70970(17) 0.39517(11) 0.56906(15) 0.085(2) Uani 1 1 d DG U . . .
C73 C 0.69316(16) 0.41138(14) 0.56304(12) 0.084(2) Uani 1 1 d G U . . .
H73 H 0.685940 0.411464 0.547825 0.101 Uiso 1 1 calc R U . . .
C72 C 0.68717(14) 0.42747(11) 0.57929(17) 0.084(2) Uani 1 1 d G U . . .
H72 H 0.675870 0.438552 0.575173 0.101 Uiso 1 1 calc R U . . .
C84 C 0.69901(17) 0.40728(13) 0.41932(14) 0.090(2) Uani 1 1 d DG U . . .
C85 C 0.71491(16) 0.40135(10) 0.40138(18) 0.092(2) Uani 1 1 d G U . . .
H85 H 0.722148 0.387289 0.401397 0.111 Uiso 1 1 calc R U . . .
C86 C 0.72022(14) 0.41600(16) 0.38341(14) 0.093(2) Uani 1 1 d G U . . .
H86 H 0.731086 0.411948 0.371146 0.111 Uiso 1 1 calc R U . . .
C87 C 0.70963(17) 0.43657(14) 0.38338(14) 0.091(2) Uani 1 1 d DG U . . .
C88 C 0.69373(16) 0.44250(10) 0.40133(18) 0.092(3) Uani 1 1 d G U . . .
H88 H 0.686492 0.456562 0.401311 0.110 Uiso 1 1 calc R U . . .
C89 C 0.68842(14) 0.42785(15) 0.41930(14) 0.091(2) Uani 1 1 d G U . . .
H89 H 0.677553 0.431904 0.431560 0.109 Uiso 1 1 calc R U . . .
C90 C 0.7149(2) 0.45197(18) 0.36361(19) 0.091(2) Uani 1 1 d D U . . .
C91 C 0.6970(2) 0.46532(18) 0.3550(2) 0.083(3) Uani 1 1 d D U . . .
H91 H 0.681749 0.465109 0.362902 0.100 Uiso 1 1 d R U . . .
C92 C 0.7237(2) 0.4823(2) 0.3262(3) 0.100(4) Uani 1 1 d D U . . .
H92 H 0.726254 0.492021 0.313363 0.120 Uiso 1 1 d R U . . .
C93 C 0.7388(3) 0.4666(2) 0.3356(3) 0.103(3) Uani 1 1 d D U . . .
H93 H 0.754006 0.466169 0.327575 0.123 Uiso 1 1 calc R U . . .
C94 C 0.7378(2) 0.4512(2) 0.3536(2) 0.100(3) Uani 1 1 d D U . . .
H94 H 0.750650 0.441796 0.358284 0.120 Uiso 1 1 calc R U . . .
C100 C 0.5988(2) 0.43201(17) 0.7087(2) 0.110(3) Uani 1 1 d D U . . .
C101 C 0.6050(2) 0.4181(2) 0.7268(2) 0.116(4) Uani 1 1 d D U . . .
H101 H 0.618136 0.420015 0.737472 0.140 Uiso 1 1 d R U . . .
C142 C 0.56205(15) 0.32665(18) 0.62368(15) 0.115(2) Uani 1 1 d DG U . . .
C143 C 0.55162(17) 0.34727(15) 0.62457(15) 0.110(3) Uani 1 1 d G U . . .
H143 H 0.557043 0.358363 0.614141 0.132 Uiso 1 1 calc R U . . .
C144 C 0.53325(16) 0.35166(11) 0.64073(17) 0.104(3) Uani 1 1 d G U . . .
H144 H 0.526119 0.365751 0.641343 0.124 Uiso 1 1 calc R U . . .
N17 N 0.52532(13) 0.33542(16) 0.65600(14) 0.101(3) Uani 1 1 d G U . . .
C145 C 0.53575(17) 0.31480(13) 0.65510(15) 0.104(3) Uani 1 1 d G U . . .
H145 H 0.530327 0.303708 0.665536 0.125 Uiso 1 1 calc R U . . .
C146 C 0.55412(17) 0.31041(12) 0.63894(18) 0.111(3) Uani 1 1 d G U . . .
H146 H 0.561251 0.296319 0.638333 0.133 Uiso 1 1 calc R U . . .
C173 C 0.4273(2) 0.39172(18) 0.7152(3) 0.135(3) Uani 1 1 d D U . . .
C174 C 0.4084(2) 0.3991(2) 0.7287(3) 0.136(4) Uani 1 1 d D U . . .
H174 H 0.406929 0.390495 0.742629 0.163 Uiso 1 1 d R U . . .
C175 C 0.4327(3) 0.4063(2) 0.6974(3) 0.149(3) Uani 1 1 d D U . . .
H175 H 0.445606 0.402831 0.686878 0.179 Uiso 1 1 calc R U . . .
C176 C 0.4203(2) 0.4257(2) 0.6941(3) 0.157(4) Uani 1 1 d D U . . .
H176 H 0.423020 0.434960 0.680875 0.188 Uiso 1 1 d R U . . .
Cl1 Cl 0.67330(8) 0.30673(8) 0.00403(7) 0.1265(18) Uani 1 1 d . . . . .
Cl2 Cl 0.500000 0.31008(7) 0.18581(8) 0.0619(14) Uani 1 2 d S T P . .
Cl3 Cl 0.500000 0.37580(10) 0.17519(9) 0.114(2) Uani 1 2 d S T P . .
Cl4 Cl 0.67711(7) 0.53321(6) 0.82297(7) 0.0964(13) Uani 1 1 d . . . . .
Cl5 Cl 0.67082(9) 0.46346(7) 0.82667(7) 0.1164(16) Uani 1 1 d . . . . .
Cl6 Cl 0.500000 0.37156(9) 0.82606(8) 0.0884(18) Uani 1 2 d S T P . .
Cl7 Cl 0.500000 0.29685(11) 0.83235(9) 0.150(3) Uani 1 2 d S T P . .
Cl8 Cl 0.67534(8) 0.37662(8) 0.99869(6) 0.1187(16) Uani 1 1 d . . . . .

loop_
_atom_site_aniso_label
_atom_site_aniso_U_11
_atom_site_aniso_U_22
_atom_site_aniso_U_33
_atom_site_aniso_U_23
_atom_site_aniso_U_13
_atom_site_aniso_U_12
Pd1 0.0582(11) 0.0520(9) 0.1315(16) -0.0168(10) 0.000 0.000
Pd2 0.0817(8) 0.0477(6) 0.1159(11) -0.0058(7) -0.0042(9) 0.0115(6)
Pd3 0.0957(9) 0.0455(6) 0.1149(10) -0.0041(7) 0.0097(9) 0.0101(7)
Pd5 0.0742(13) 0.0910(12) 0.1439(19) 0.0366(13) 0.000 0.000
N1 0.091(6) 0.047(4) 0.144(7) -0.019(5) 0.002(5) -0.005(4)
C1 0.093(6) 0.054(5) 0.143(7) -0.024(5) 0.001(5) -0.010(4)
C2 0.091(6) 0.053(4) 0.144(6) -0.026(5) -0.003(5) -0.011(4)
C3 0.089(5) 0.056(4) 0.145(6) -0.022(4) -0.003(5) -0.005(4)
C4 0.091(6) 0.051(4) 0.144(6) -0.023(5) 0.002(5) -0.003(4)
C5 0.091(6) 0.044(4) 0.141(7) -0.022(5) 0.005(5) -0.001(4)
N5 0.056(5) 0.084(5) 0.128(6) -0.016(5) 0.001(5) -0.001(4)
C33 0.059(5) 0.083(5) 0.133(6) -0.021(5) 0.004(5) 0.005(4)
C32 0.060(5) 0.087(5) 0.135(6) -0.020(5) -0.002(5) 0.009(4)
C31 0.062(5) 0.087(4) 0.140(5) -0.021(4) -0.004(4) 0.014(4)
C35 0.060(5) 0.084(5) 0.136(6) -0.015(5) -0.006(5) 0.008(4)
C34 0.057(5) 0.082(5) 0.132(6) -0.011(5) -0.003(5) 0.007(4)
N6 0.086(6) 0.087(5) 0.125(6) 0.020(5) -0.008(5) -0.001(5)
C52 0.093(6) 0.094(5) 0.127(6) 0.013(5) -0.008(5) 0.006(5)
C53 0.102(5) 0.095(4) 0.133(6) 0.018(5) 0.001(4) 0.009(4)
C54 0.107(6) 0.087(5) 0.130(6) 0.022(5) 0.002(5) 0.006(5)
C55 0.101(6) 0.083(5) 0.129(7) 0.023(5) 0.000(5) 0.003(5)
C56 0.092(6) 0.081(5) 0.125(6) 0.020(5) -0.003(5) 0.002(5)
N8 0.069(5) 0.062(4) 0.120(5) -0.006(4) 0.010(5) -0.019(4)
C83 0.069(5) 0.063(4) 0.115(6) -0.010(4) 0.004(5) -0.018(5)
C82 0.072(5) 0.062(4) 0.111(6) -0.009(4) 0.007(5) -0.012(5)
C81 0.075(4) 0.066(4) 0.116(5) -0.002(4) 0.008(4) -0.006(4)
C80 0.077(5) 0.063(4) 0.118(6) 0.001(4) 0.011(5) -0.009(5)
C79 0.076(5) 0.067(4) 0.119(6) -0.006(5) 0.015(5) -0.010(5)
N9 0.070(5) 0.043(4) 0.103(5) 0.000(4) 0.003(5) -0.011(4)
C77 0.070(5) 0.052(4) 0.107(5) 0.000(4) 0.001(5) -0.009(4)
C78 0.072(5) 0.054(4) 0.107(5) -0.002(4) -0.001(5) -0.007(4)
C74 0.074(4) 0.058(4) 0.106(5) 0.003(4) -0.002(5) -0.009(4)
C75 0.077(5) 0.059(4) 0.106(5) 0.001(4) 0.000(5) -0.011(4)
C76 0.076(5) 0.053(4) 0.107(6) 0.003(5) 0.002(5) -0.013(4)
N10 0.095(4) 0.057(3) 0.124(4) -0.004(3) 0.008(4) 0.010(3)
C95 0.098(5) 0.066(4) 0.132(5) 0.007(4) 0.009(5) 0.010(4)
C96 0.096(5) 0.074(5) 0.140(6) 0.013(5) 0.008(5) 0.005(4)
C97 0.096(5) 0.073(4) 0.148(6) 0.010(4) 0.007(5) 0.001(4)
C98 0.101(5) 0.070(5) 0.144(6) 0.001(5) 0.003(5) -0.003(4)
C99 0.098(5) 0.071(5) 0.137(5) -0.002(4) 0.007(5) 0.000(4)
N11 0.138(6) 0.068(4) 0.167(6) -0.024(5) 0.043(5) 0.011(4)
C48 0.138(6) 0.068(4) 0.167(6) -0.024(5) 0.043(5) 0.010(4)
C47 0.138(6) 0.069(4) 0.167(6) -0.023(5) 0.043(5) 0.010(4)
C51 0.138(6) 0.069(4) 0.168(6) -0.024(5) 0.043(5) 0.011(4)
C50 0.139(6) 0.070(4) 0.168(6) -0.024(5) 0.042(5) 0.011(4)
C49 0.138(6) 0.069(4) 0.168(6) -0.024(5) 0.043(5) 0.011(4)
N12 0.115(10) 0.032(6) 0.089(9) -0.014(6) -0.008(8) 0.033(6)
N19 0.086(4) 0.100(4) 0.152(4) 0.042(4) 0.001(4) 0.000(3)
C168 0.084(5) 0.102(5) 0.159(5) 0.048(5) 0.003(5) 0.001(4)
C169 0.092(5) 0.110(5) 0.171(6) 0.049(5) 0.006(5) 0.010(4)
C170 0.092(5) 0.115(5) 0.170(6) 0.046(5) 0.012(5) 0.010(5)
C171 0.092(6) 0.115(5) 0.167(6) 0.047(5) 0.010(5) 0.008(5)
C172 0.089(5) 0.111(5) 0.160(6) 0.044(5) 0.005(5) 0.006(5)
C6 0.085(5) 0.067(4) 0.152(6) -0.022(4) -0.007(5) -0.005(4)
C11 0.090(6) 0.074(5) 0.155(7) -0.020(5) -0.007(5) -0.009(4)
C10 0.088(6) 0.077(5) 0.155(7) -0.014(5) -0.009(5) -0.014(5)
C9 0.086(6) 0.064(5) 0.155(7) -0.015(5) -0.008(6) -0.012(5)
C8 0.087(6) 0.069(5) 0.157(7) -0.015(5) -0.008(6) -0.010(5)
C7 0.086(6) 0.069(5) 0.154(6) -0.023(5) -0.010(5) -0.009(4)
C13 0.066(4) 0.085(4) 0.149(5) -0.026(4) -0.008(4) 0.004(4)
C14 0.068(5) 0.080(5) 0.152(6) -0.022(5) -0.010(5) 0.008(4)
C15 0.071(5) 0.076(5) 0.153(6) -0.022(5) -0.008(5) 0.011(4)
C16 0.070(5) 0.070(4) 0.147(5) -0.014(4) -0.004(5) 0.009(4)
N2 0.066(4) 0.066(3) 0.139(4) -0.013(3) 0.001(3) -0.003(3)
C12 0.065(5) 0.074(4) 0.146(5) -0.019(4) 0.000(4) -0.006(4)
C28 0.074(5) 0.102(4) 0.148(5) -0.035(4) -0.010(4) 0.020(4)
C29 0.084(5) 0.107(5) 0.158(6) -0.041(5) -0.020(5) 0.021(5)
C19 0.085(5) 0.106(5) 0.157(6) -0.039(5) -0.020(5) 0.019(5)
C17 0.076(5) 0.102(4) 0.153(5) -0.036(4) -0.013(4) 0.015(4)
C18 0.081(5) 0.115(5) 0.156(6) -0.039(5) -0.017(5) 0.021(5)
C27 0.081(5) 0.111(5) 0.154(6) -0.043(5) -0.013(5) 0.021(5)
C57 0.117(5) 0.112(5) 0.148(6) 0.021(5) 0.018(4) 0.016(5)
C58 0.123(6) 0.123(5) 0.157(6) 0.017(5) 0.029(5) 0.019(5)
C59 0.117(6) 0.123(5) 0.160(6) 0.021(5) 0.031(5) 0.019(5)
C60 0.111(5) 0.117(5) 0.150(6) 0.030(5) 0.024(4) 0.021(5)
C61 0.121(6) 0.126(5) 0.155(6) 0.031(5) 0.027(5) 0.029(5)
C62 0.127(6) 0.126(5) 0.157(6) 0.027(5) 0.026(5) 0.024(5)
C66 0.077(4) 0.069(4) 0.118(5) 0.002(4) -0.006(4) 0.011(4)
C65 0.078(5) 0.073(5) 0.125(5) -0.007(4) -0.008(5) 0.012(4)
C64 0.083(5) 0.075(5) 0.131(6) -0.011(5) -0.007(5) 0.010(4)
C63 0.084(5) 0.067(4) 0.126(5) -0.005(4) -0.006(5) 0.010(4)
N7 0.079(4) 0.060(3) 0.117(4) -0.001(3) -0.006(4) 0.013(3)
C67 0.074(4) 0.061(4) 0.119(5) 0.006(4) -0.008(4) 0.016(4)
C71 0.077(4) 0.060(4) 0.111(5) 0.004(4) -0.002(4) -0.001(4)
C70 0.075(5) 0.067(4) 0.117(5) 0.005(4) -0.002(5) 0.000(4)
C69 0.079(5) 0.070(4) 0.119(5) 0.003(4) -0.005(5) 0.005(4)
C68 0.078(4) 0.067(4) 0.111(5) 0.002(4) -0.005(4) 0.007(4)
C73 0.082(5) 0.065(4) 0.104(5) 0.002(4) -0.006(5) 0.008(4)
C72 0.083(5) 0.061(4) 0.109(5) 0.007(4) -0.004(5) 0.006(4)
C84 0.079(5) 0.072(4) 0.118(5) 0.004(4) 0.007(4) 0.004(4)
C85 0.078(5) 0.078(5) 0.120(6) 0.007(4) 0.006(5) 0.004(5)
C86 0.078(5) 0.082(5) 0.119(6) 0.005(4) 0.005(5) 0.000(4)
C87 0.073(5) 0.080(4) 0.121(5) 0.009(4) 0.004(4) 0.001(4)
C88 0.076(5) 0.078(5) 0.122(6) 0.011(4) 0.006(5) 0.004(5)
C89 0.080(5) 0.072(4) 0.120(6) 0.005(4) 0.009(5) 0.007(4)
C90 0.069(5) 0.081(5) 0.124(6) 0.010(4) 0.009(5) -0.007(4)
C91 0.062(6) 0.071(6) 0.116(7) 0.005(5) 0.009(6) -0.010(5)
C92 0.073(7) 0.092(7) 0.135(8) 0.019(6) 0.008(7) -0.009(6)
C93 0.074(6) 0.097(6) 0.137(7) 0.020(5) 0.009(6) -0.009(5)
C94 0.073(5) 0.092(5) 0.136(7) 0.018(5) 0.010(5) -0.006(5)
C100 0.098(6) 0.079(6) 0.154(7) 0.016(5) 0.004(6) -0.003(5)
C101 0.102(7) 0.087(7) 0.160(8) 0.022(6) 0.005(7) -0.008(6)
C142 0.100(5) 0.104(5) 0.141(6) 0.032(5) 0.015(4) 0.014(4)
C143 0.094(6) 0.099(5) 0.137(6) 0.025(5) 0.017(5) 0.010(5)
C144 0.087(6) 0.091(5) 0.132(7) 0.019(5) 0.011(5) 0.013(5)
N17 0.087(6) 0.090(5) 0.126(6) 0.027(5) 0.007(5) 0.012(5)
C145 0.090(6) 0.095(5) 0.127(6) 0.034(5) 0.012(5) 0.018(5)
C146 0.096(6) 0.102(5) 0.136(6) 0.036(5) 0.012(5) 0.016(5)
C173 0.101(6) 0.116(5) 0.187(7) 0.054(5) 0.008(5) 0.019(5)
C174 0.101(7) 0.117(7) 0.191(8) 0.054(7) 0.007(6) 0.022(6)
C175 0.115(7) 0.125(6) 0.206(8) 0.061(6) 0.014(6) 0.032(6)
C176 0.126(8) 0.128(7) 0.217(9) 0.066(7) 0.015(8) 0.034(7)
Cl1 0.118(4) 0.182(4) 0.079(3) 0.049(3) 0.064(3) 0.031(3)
Cl2 0.042(3) 0.090(3) 0.054(3) -0.022(3) 0.000 0.000
Cl3 0.161(6) 0.126(5) 0.056(4) 0.004(4) 0.000 0.000
Cl4 0.104(3) 0.080(2) 0.105(3) 0.003(3) -0.014(3) 0.000(2)
Cl5 0.162(5) 0.114(3) 0.073(3) 0.032(3) 0.031(3) 0.005(3)
Cl6 0.100(5) 0.113(4) 0.053(4) 0.005(3) 0.000 0.000
Cl7 0.252(9) 0.153(6) 0.045(4) 0.013(4) 0.000 0.000
Cl8 0.122(4) 0.204(5) 0.030(2) 0.009(3) -0.018(3) -0.008(3)

loop_
_atom_type_symbol
_atom_type_description
_atom_type_scat_dispersion_real
_atom_type_scat_dispersion_imag
_atom_type_scat_source
C C 0.0181 0.0091 'International Tables Vol C Tables 4.2.6.8 and 6.1.1.4'
H H 0.0000 0.0000 'International Tables Vol C Tables 4.2.6.8 and 6.1.1.4'
Cl Cl 0.3639 0.7018 'International Tables Vol C Tables 4.2.6.8 and 6.1.1.4'
N N 0.0311 0.0180 'International Tables Vol C Tables 4.2.6.8 and 6.1.1.4'
Pd Pd 0.1215 3.9337 'International Tables Vol C Tables 4.2.6.8 and 6.1.1.4'

loop_
_exptl_crystal_face_index_h
_exptl_crystal_face_index_k
_exptl_crystal_face_index_l
_exptl_crystal_face_perp_dist
0 0 -1 0.0303
0 0 1 0.0413
-2 1 -2 0.0564
2 -1 2 0.1422
2 2 -1 0.0710
-2 -2 1 0.0355
2 5 1 0.0888
2 -1 1 0.1503
-2 -5 4 0.0586
1 0 0 0.1389
1 -1 0 0.1439
-1 1 0 0.0757
0 -2 -1 0.1005
2 1 2 0.1012

loop_
_geom_angle_atom_site_label_1
_geom_angle_atom_site_label_2
_geom_angle_atom_site_label_3
_geom_angle
_geom_angle_site_symmetry_1
_geom_angle_site_symmetry_3
_geom_angle_publ_flag
N1 Pd1 N1 88.4(4) 11_655 . ?
N2 Pd1 N1 88.5(5) 11_655 11_655 ?
N2 Pd1 N1 176.5(6) 11_655 . ?
N2 Pd1 N1 88.5(3) . . ?
N2 Pd1 N1 176.5(3) . 11_655 ?
N2 Pd1 N2 94.6(7) 11_655 . ?
N6 Pd2 N5 92.5(3) . . ?
N6 Pd2 N8 176.0(4) . . ?
N8 Pd2 N5 87.4(3) . . ?
N7 Pd2 N5 175.6(3) . . ?
N7 Pd2 N6 91.8(3) . . ?
N7 Pd2 N8 88.4(3) . . ?
N9 Pd3 N11 174.2(3) . . ?
N10 Pd3 N9 85.6(3) . . ?
N10 Pd3 N11 94.1(3) . . ?
N10 Pd3 N12 177.1(5) . . ?
N12 Pd3 N9 94.3(3) . . ?
N12 Pd3 N11 85.6(3) . . ?
N19 Pd5 N19 92.9(5) . 11_655 ?
N19 Pd5 N17 89.4(6) . 11_655 ?
N19 Pd5 N17 176.9(4) . . ?
N19 Pd5 N17 176.9(7) 11_655 11_655 ?
N19 Pd5 N17 89.4(4) 11_655 . ?
N17 Pd5 N17 88.1(8) . 11_655 ?
C1 N1 Pd1 119.4(6) . . ?
C1 N1 C5 120.0 . . ?
C5 N1 Pd1 120.3(6) . . ?
N1 C1 H1 120.0 . . ?
N1 C1 C2 120.0 . . ?
C2 C1 H1 120.0 . . ?
C1 C2 H2 120.0 . . ?
C3 C2 C1 120.0 . . ?
C3 C2 H2 120.0 . . ?
C2 C3 C4 120.0 . . ?
C2 C3 C6 118.6(8) . . ?
C4 C3 C6 121.2(8) . . ?
C3 C4 H4 120.0 . . ?
C5 C4 C3 120.0 . . ?
C5 C4 H4 120.0 . . ?
N1 C5 H5 120.0 . . ?
C4 C5 N1 120.0 . . ?
C4 C5 H5 120.0 . . ?
C33 N5 Pd2 122.9(5) . . ?
C33 N5 C34 120.0 . . ?
C34 N5 Pd2 116.6(5) . . ?
N5 C33 H33 120.0 . . ?
C32 C33 N5 120.0 . . ?
C32 C33 H33 120.0 . . ?
C33 C32 H32 120.0 . . ?
C33 C32 C31 120.0 . . ?
C31 C32 H32 120.0 . . ?
C32 C31 C35 120.0 . . ?
C32 C31 C28 121.7(8) . . ?
C35 C31 C28 117.5(8) . . ?
C31 C35 H35 120.0 . . ?
C31 C35 C34 120.0 . . ?
C34 C35 H35 120.0 . . ?
N5 C34 H34 120.0 . . ?
C35 C34 N5 120.0 . . ?
C35 C34 H34 120.0 . . ?
C52 N6 Pd2 118.8(6) . . ?
C52 N6 C56 120.0 . . ?
C56 N6 Pd2 121.2(6) . . ?
N6 C52 H52 120.0 . . ?
C53 C52 N6 120.0 . . ?
C53 C52 H52 120.0 . . ?
C52 C53 C57 123.9(9) . . ?
C54 C53 C52 120.0 . . ?
C54 C53 C57 115.7(9) . . ?
C53 C54 H54 120.0 . . ?
C53 C54 C55 120.0 . . ?
C55 C54 H54 120.0 . . ?
C54 C55 H55 120.0 . . ?
C56 C55 C54 120.0 . . ?
C56 C55 H55 120.0 . . ?
N6 C56 H56 120.0 . . ?
C55 C56 N6 120.0 . . ?
C55 C56 H56 120.0 . . ?
C83 N8 Pd2 121.3(5) . . ?
C83 N8 C79 120.0 . . ?
C79 N8 Pd2 118.5(5) . . ?
N8 C83 H83 120.0 . . ?
N8 C83 C82 120.0 . . ?
C82 C83 H83 120.0 . . ?
C83 C82 H82 120.0 . . ?
C83 C82 C81 120.0 . . ?
C81 C82 H82 120.0 . . ?
C82 C81 C84 118.0(7) . . ?
C80 C81 C82 120.0 . . ?
C80 C81 C84 122.0(7) . . ?
C81 C80 H80 120.0 . . ?
C81 C80 C79 120.0 . . ?
C79 C80 H80 120.0 . . ?
N8 C79 H79 120.0 . . ?
C80 C79 N8 120.0 . . ?
C80 C79 H79 120.0 . . ?
C77 N9 Pd3 116.8(5) . . ?
C77 N9 C76 120.0 . . ?
C76 N9 Pd3 122.9(5) . . ?
N9 C77 H77 120.0 . . ?
C78 C77 N9 120.0 . . ?
C78 C77 H77 120.0 . . ?
C77 C78 H78 120.0 . . ?
C74 C78 C77 120.0 . . ?
C74 C78 H78 120.0 . . ?
C78 C74 C75 120.0 . . ?
C78 C74 C71 119.9(7) . . ?
C75 C74 C71 119.7(8) . . ?
C74 C75 H75 120.0 . . ?
C76 C75 C74 120.0 . . ?
C76 C75 H75 120.0 . . ?
N9 C76 H76 120.0 . . ?
C75 C76 N9 120.0 . . ?
C75 C76 H76 120.0 . . ?
C95 N10 Pd3 119.6(7) . . ?
C95 N10 C99 120.0 . . ?
C99 N10 Pd3 120.1(7) . . ?
N10 C95 H95 120.0 . . ?
N10 C95 C96 120.0 . . ?
C96 C95 H95 120.0 . . ?
C95 C96 H96 120.0 . . ?
C97 C96 C95 120.0 . . ?
C97 C96 H96 120.0 . . ?
C96 C97 C98 120.0 . . ?
C96 C97 C100 123.9(10) . . ?
C98 C97 C100 115.7(10) . . ?
C97 C98 H98 120.0 . . ?
C99 C98 C97 120.0 . . ?
C99 C98 H98 120.0 . . ?
N10 C99 H99 120.0 . . ?
C98 C99 N10 120.0 . . ?
C98 C99 H99 120.0 . . ?
C48 N11 Pd3 100.2(2) . . ?
C48 N11 C49 120.0 . . ?
C49 N11 Pd3 139.4(2) . . ?
N11 C48 H48 120.0 . . ?
N11 C48 C47 120.0 . . ?
C47 C48 H48 120.0 . . ?
C48 C47 C51 120.0 . . ?
C48 C47 C9 128.4(6) . 3_566 ?
C51 C47 C9 111.6(7) . 3_566 ?
C47 C51 H51 120.0 . . ?
C50 C51 C47 120.0 . . ?
C50 C51 H51 120.0 . . ?
C51 C50 H50 120.0 . . ?
C49 C50 C51 120.0 . . ?
C49 C50 H50 120.0 . . ?
N11 C49 H49 120.8 . . ?
C50 C49 N11 120.0 . . ?
C50 C49 H49 119.2 . . ?
C91 N12 Pd3 118.0(10) 3_566 . ?
C91 N12 C92 126.0(13) 3_566 3_566 ?
C92 N12 Pd3 115.6(9) 3_566 . ?
C168 N19 Pd5 120.1(7) . . ?
C168 N19 C172 120.0 . . ?
C172 N19 Pd5 119.9(7) . . ?
N19 C168 H168 120.0 . . ?
C169 C168 N19 120.0 . . ?
C169 C168 H168 120.0 . . ?
C168 C169 C170 120.0 . . ?
C168 C169 C173 120.9(10) . . ?
C170 C169 C173 118.7(10) . . ?
C169 C170 H170 120.0 . . ?
C169 C170 C171 120.0 . . ?
C171 C170 H170 120.0 . . ?
C170 C171 H171 120.0 . . ?
C170 C171 C172 120.0 . . ?
C172 C171 H171 120.0 . . ?
N19 C172 H172 120.0 . . ?
C171 C172 N19 120.0 . . ?
C171 C172 H172 120.0 . . ?
C11 C6 C3 119.3(8) . . ?
C11 C6 C7 120.0 . . ?
C7 C6 C3 120.2(8) . . ?
C6 C11 H11 120.0 . . ?
C6 C11 C10 120.0 . . ?
C10 C11 H11 120.0 . . ?
C11 C10 H10 120.0 . . ?
C11 C10 C9 120.0 . . ?
C9 C10 H10 120.0 . . ?
C10 C9 C47 117.6(4) . 3_566 ?
C10 C9 C8 120.0 . . ?
C8 C9 C47 121.6(5) . 3_566 ?
C9 C8 H8 120.0 . . ?
C7 C8 C9 120.0 . . ?
C7 C8 H8 120.0 . . ?
C6 C7 H7 120.0 . . ?
C8 C7 C6 120.0 . . ?
C8 C7 H7 120.0 . . ?
C14 C13 C12 120.0 . . ?
C14 C13 C17 120.6(9) . . ?
C12 C13 C17 118.7(9) . . ?
C13 C14 H14 120.0 . . ?
C13 C14 C15 120.0 . . ?
C15 C14 H14 120.0 . . ?
C14 C15 H15 120.0 . . ?
C14 C15 C16 120.0 . . ?
C16 C15 H15 120.0 . . ?
C15 C16 H16 120.0 . . ?
N2 C16 C15 120.0 . . ?
N2 C16 H16 120.0 . . ?
C16 N2 Pd1 119.9(6) . . ?
C16 N2 C12 120.0 . . ?
C12 N2 Pd1 120.1(6) . . ?
C13 C12 H12 120.0 . . ?
N2 C12 C13 120.0 . . ?
N2 C12 H12 120.0 . . ?
C29 C28 C31 122.9(9) . . ?
C29 C28 C27 120.0 . . ?
C27 C28 C31 116.9(9) . . ?
C28 C29 H29 116.2 . . ?
C19 C29 C28 120.0 . . ?
C19 C29 H29 123.8 . . ?
C29 C19 H19 121.1 . . ?
C29 C19 C17 120.0 . . ?
C17 C19 H19 118.9 . . ?
C19 C17 C13 121.9(9) . . ?
C19 C17 C18 120.0 . . ?
C18 C17 C13 118.1(9) . . ?
C17 C18 H18 119.6 . . ?
C27 C18 C17 120.0 . . ?
C27 C18 H18 120.4 . . ?
C28 C27 H27 121.1 . . ?
C18 C27 C28 120.0 . . ?
C18 C27 H27 118.9 . . ?
C58 C57 C53 113.5(10) . . ?
C58 C57 C62 120.0 . . ?
C62 C57 C53 126.5(10) . . ?
C57 C58 H58 120.0 . . ?
C59 C58 C57 120.0 . . ?
C59 C58 H58 120.0 . . ?
C58 C59 H59 120.0 . . ?
C60 C59 C58 120.0 . . ?
C60 C59 H59 120.0 . . ?
C59 C60 C61 120.0 . . ?
C59 C60 C142 117.1(10) . . ?
C61 C60 C142 121.8(10) . . ?
C60 C61 H61 120.0 . . ?
C60 C61 C62 120.0 . . ?
C62 C61 H61 120.0 . . ?
C57 C62 H62 120.0 . . ?
C61 C62 C57 120.0 . . ?
C61 C62 H62 120.0 . . ?
C65 C66 C67 120.0 . . ?
C65 C66 C68 122.0(8) . . ?
C67 C66 C68 117.9(8) . . ?
C66 C65 H65 120.0 . . ?
C66 C65 C64 120.0 . . ?
C64 C65 H65 120.0 . . ?
C65 C64 H64 120.0 . . ?
C63 C64 C65 120.0 . . ?
C63 C64 H64 120.0 . . ?
C64 C63 H63 120.0 . . ?
C64 C63 N7 120.0 . . ?
N7 C63 H63 120.0 . . ?
C63 N7 Pd2 119.0(6) . . ?
C63 N7 C67 120.0 . . ?
C67 N7 Pd2 120.7(6) . . ?
C66 C67 H67 120.0 . . ?
N7 C67 C66 120.0 . . ?
N7 C67 H67 120.0 . . ?
C70 C71 C74 118.8(8) . . ?
C70 C71 C72 120.0 . . ?
C72 C71 C74 120.9(8) . . ?
C71 C70 H70 120.0 . . ?
C69 C70 C71 120.0 . . ?
C69 C70 H70 120.0 . . ?
C70 C69 H69 120.0 . . ?
C70 C69 C68 120.0 . . ?
C68 C69 H69 120.0 . . ?
C69 C68 C66 118.4(8) . . ?
C69 C68 C73 120.0 . . ?
C73 C68 C66 121.4(8) . . ?
C68 C73 H73 120.0 . . ?
C72 C73 C68 120.0 . . ?
C72 C73 H73 120.0 . . ?
C71 C72 H72 120.0 . . ?
C73 C72 C71 120.0 . . ?
C73 C72 H72 120.0 . . ?
C85 C84 C81 120.9(8) . . ?
C85 C84 C89 120.0 . . ?
C89 C84 C81 119.1(8) . . ?
C84 C85 H85 120.0 . . ?
C84 C85 C86 120.0 . . ?
C86 C85 H85 120.0 . . ?
C85 C86 H86 120.0 . . ?
C87 C86 C85 120.0 . . ?
C87 C86 H86 120.0 . . ?
C86 C87 C88 120.0 . . ?
C86 C87 C90 119.5(9) . . ?
C88 C87 C90 120.4(9) . . ?
C87 C88 H88 120.0 . . ?
C89 C88 C87 120.0 . . ?
C89 C88 H88 120.0 . . ?
C84 C89 H89 120.0 . . ?
C88 C89 C84 120.0 . . ?
C88 C89 H89 120.0 . . ?
C91 C90 C87 120.3(11) . . ?
C91 C90 C94 121.9(11) . . ?
C94 C90 C87 117.6(11) . . ?
N12 C91 C90 120.4(12) 3_566 . ?
N12 C91 H91 122.3 3_566 . ?
C90 C91 H91 117.2 . . ?
N12 C92 H92 123.7 3_566 . ?
N12 C92 C93 105.3(13) 3_566 . ?
C93 C92 H92 130.1 . . ?
C92 C93 H93 111.5 . . ?
C92 C93 C94 137.0(15) . . ?
C94 C93 H93 111.5 . . ?
C90 C94 C93 108.4(13) . . ?
C90 C94 H94 125.8 . . ?
C93 C94 H94 125.8 . . ?
C101 C100 C97 122.5(12) . . ?
C101 C100 C176 117.2(12) . 11_655 ?
C176 C100 C97 119.2(12) 11_655 . ?
C100 C101 H101 125.9 . . ?
C100 C101 C174 116.6(13) . 11_655 ?
C174 C101 H101 117.4 11_655 . ?
C143 C142 C60 122.9(9) . . ?
C143 C142 C146 120.0 . . ?
C146 C142 C60 116.7(9) . . ?
C142 C143 H143 120.0 . . ?
C142 C143 C144 120.0 . . ?
C144 C143 H143 120.0 . . ?
C143 C144 H144 120.0 . . ?
N17 C144 C143 120.0 . . ?
N17 C144 H144 120.0 . . ?
C144 N17 Pd5 118.7(6) . . ?
C144 N17 C145 120.0 . . ?
C145 N17 Pd5 121.2(6) . . ?
N17 C145 H145 120.0 . . ?
N17 C145 C146 120.0 . . ?
C146 C145 H145 120.0 . . ?
C142 C146 H146 120.0 . . ?
C145 C146 C142 120.0 . . ?
C145 C146 H146 120.0 . . ?
C174 C173 C169 131.1(13) . . ?
C174 C173 C175 111.2(12) . . ?
C175 C173 C169 117.6(13) . . ?
C101 C174 H174 119.0 11_655 . ?
C173 C174 C101 129.6(14) . 11_655 ?
C173 C174 H174 110.4 . . ?
C173 C175 H175 118.4 . . ?
C173 C175 C176 123.2(15) . . ?
C176 C175 H175 118.4 . . ?
C100 C176 C175 122.1(15) 11_655 . ?
C100 C176 H176 115.0 11_655 . ?
C175 C176 H176 122.6 . . ?

loop_
_geom_bond_atom_site_label_1
_geom_bond_atom_site_label_2
_geom_bond_distance
_geom_bond_site_symmetry_2
_geom_bond_publ_flag
Pd1 N1 2.014(5) 11_655 ?
Pd1 N1 2.014(5) . ?
Pd1 N2 1.932(6) . ?
Pd1 N2 1.932(10) 11_655 ?
Pd2 N5 2.080(6) . ?
Pd2 N6 2.017(6) . ?
Pd2 N8 2.022(5) . ?
Pd2 N7 1.990(6) . ?
Pd3 N9 2.071(5) . ?
Pd3 N10 1.973(6) . ?
Pd3 N11 2.131(6) . ?
Pd3 N12 2.031(12) . ?
Pd5 N19 1.927(7) 11_655 ?
Pd5 N19 1.927(7) . ?
Pd5 N17 2.000(13) 11_655 ?
Pd5 N17 2.000(6) . ?
N1 C1 1.3900 . ?
N1 C5 1.3900 . ?
C1 H1 0.9500 . ?
C1 C2 1.3900 . ?
C2 H2 0.9500 . ?
C2 C3 1.3900 . ?
C3 C4 1.3900 . ?
C3 C6 1.526(6) . ?
C4 H4 0.9500 . ?
C4 C5 1.3900 . ?
C5 H5 0.9500 . ?
N5 C33 1.3900 . ?
N5 C34 1.3900 . ?
C33 H33 0.9500 . ?
C33 C32 1.3900 . ?
C32 H32 0.9500 . ?
C32 C31 1.3900 . ?
C31 C35 1.3900 . ?
C31 C28 1.517(7) . ?
C35 H35 0.9500 . ?
C35 C34 1.3900 . ?
C34 H34 0.9500 . ?
N6 C52 1.3900 . ?
N6 C56 1.3900 . ?
C52 H52 0.9500 . ?
C52 C53 1.3900 . ?
C53 C54 1.3900 . ?
C53 C57 1.501(7) . ?
C54 H54 0.9500 . ?
C54 C55 1.3900 . ?
C55 H55 0.9500 . ?
C55 C56 1.3900 . ?
C56 H56 0.9500 . ?
N8 C83 1.3900 . ?
N8 C79 1.3900 . ?
C83 H83 0.9500 . ?
C83 C82 1.3900 . ?
C82 H82 0.9500 . ?
C82 C81 1.3900 . ?
C81 C80 1.3900 . ?
C81 C84 1.519(6) . ?
C80 H80 0.9500 . ?
C80 C79 1.3900 . ?
C79 H79 0.9500 . ?
N9 C77 1.3900 . ?
N9 C76 1.3900 . ?
C77 H77 0.9500 . ?
C77 C78 1.3900 . ?
C78 H78 0.9500 . ?
C78 C74 1.3900 . ?
C74 C75 1.3900 . ?
C74 C71 1.482(6) . ?
C75 H75 0.9500 . ?
C75 C76 1.3900 . ?
C76 H76 0.9500 . ?
N10 C95 1.3900 . ?
N10 C99 1.3900 . ?
C95 H95 0.9500 . ?
C95 C96 1.3900 . ?
C96 H96 0.9500 . ?
C96 C97 1.3900 . ?
C97 C98 1.3900 . ?
C97 C100 1.523(8) . ?
C98 H98 0.9500 . ?
C98 C99 1.3900 . ?
C99 H99 0.9500 . ?
N11 C48 1.3900 . ?
N11 C49 1.3900 . ?
C48 H48 0.9455 . ?
C48 C47 1.3900 . ?
C47 C51 1.3900 . ?
C47 C9 1.49(14) 3_566 ?
C51 H51 0.9500 . ?
C51 C50 1.3899 . ?
C50 H50 0.9500 . ?
C50 C49 1.3901 . ?
C49 H49 0.9494 . ?
N12 C91 1.364(8) 3_566 ?
N12 C92 1.364(8) 3_566 ?
N19 C168 1.3900 . ?
N19 C172 1.3900 . ?
C168 H168 0.9500 . ?
C168 C169 1.3900 . ?
C169 C170 1.3900 . ?
C169 C173 1.489(9) . ?
C170 H170 0.9500 . ?
C170 C171 1.3900 . ?
C171 H171 0.9500 . ?
C171 C172 1.3900 . ?
C172 H172 0.9500 . ?
C6 C11 1.3900 . ?
C6 C7 1.3900 . ?
C11 H11 0.9500 . ?
C11 C10 1.3900 . ?
C10 H10 0.9500 . ?
C10 C9 1.3900 . ?
C9 C8 1.3899 . ?
C8 H8 0.9500 . ?
C8 C7 1.3900 . ?
C7 H7 0.9500 . ?
C13 C14 1.3900 . ?
C13 C12 1.3900 . ?
C13 C17 1.462(7) . ?
C14 H14 0.9500 . ?
C14 C15 1.3900 . ?
C15 H15 0.9500 . ?
C15 C16 1.3900 . ?
C16 H16 0.9500 . ?
C16 N2 1.3900 . ?
N2 C12 1.3900 . ?
C12 H12 0.9500 . ?
C28 C29 1.3900 . ?
C28 C27 1.3900 . ?
C29 H29 0.9954 . ?
C29 C19 1.3900 . ?
C19 H19 0.9497 . ?
C19 C17 1.3900 . ?
C17 C18 1.3900 . ?
C18 H18 0.9563 . ?
C18 C27 1.3900 . ?
C27 H27 0.9308 . ?
C57 C58 1.3900 . ?
C57 C62 1.3900 . ?
C58 H58 0.9500 . ?
C58 C59 1.3900 . ?
C59 H59 0.9500 . ?
C59 C60 1.3900 . ?
C60 C61 1.3900 . ?
C60 C142 1.538(7) . ?
C61 H61 0.9500 . ?
C61 C62 1.3900 . ?
C62 H62 0.9500 . ?
C66 C65 1.3900 . ?
C66 C67 1.3900 . ?
C66 C68 1.492(6) . ?
C65 H65 0.9500 . ?
C65 C64 1.3900 . ?
C64 H64 0.9500 . ?
C64 C63 1.3900 . ?
C63 H63 0.9500 . ?
C63 N7 1.3900 . ?
N7 C67 1.3900 . ?
C67 H67 0.9500 . ?
C71 C70 1.3900 . ?
C71 C72 1.3900 . ?
C70 H70 0.9500 . ?
C70 C69 1.3900 . ?
C69 H69 0.9500 . ?
C69 C68 1.3900 . ?
C68 C73 1.3900 . ?
C73 H73 0.9500 . ?
C73 C72 1.3900 . ?
C72 H72 0.9500 . ?
C84 C85 1.3900 . ?
C84 C89 1.3900 . ?
C85 H85 0.9500 . ?
C85 C86 1.3900 . ?
C86 H86 0.9500 . ?
C86 C87 1.3900 . ?
C87 C88 1.3900 . ?
C87 C90 1.495(8) . ?
C88 H88 0.9500 . ?
C88 C89 1.3900 . ?
C89 H89 0.9500 . ?
C90 C91 1.370(9) . ?
C90 C94 1.379(9) . ?
C91 H91 0.9512 . ?
C92 H92 0.9530 . ?
C92 C93 1.376(9) . ?
C93 H93 0.9500 . ?
C93 C94 1.396(9) . ?
C94 H94 0.9500 . ?
C100 C101 1.379(7) . ?
C100 C176 1.390(7) 11_655 ?
C101 H101 0.9481 . ?
C101 C174 1.386(7) 11_655 ?
C142 C143 1.3900 . ?
C142 C146 1.3900 . ?
C143 H143 0.9500 . ?
C143 C144 1.3900 . ?
C144 H144 0.9500 . ?
C144 N17 1.3900 . ?
N17 C145 1.3900 . ?
C145 H145 0.9500 . ?
C145 C146 1.3900 . ?
C146 H146 0.9500 . ?
C173 C174 1.367(7) . ?
C173 C175 1.381(7) . ?
C174 H174 0.9505 . ?
C175 H175 0.9500 . ?
C175 C176 1.386(7) . ?
C176 H176 0.9549 . ?

loop_
_geom_torsion_atom_site_label_1
_geom_torsion_atom_site_label_2
_geom_torsion_atom_site_label_3
_geom_torsion_atom_site_label_4
_geom_torsion
_geom_torsion_site_symmetry_1
_geom_torsion_site_symmetry_2
_geom_torsion_site_symmetry_3
_geom_torsion_site_symmetry_4
_geom_torsion_publ_flag
Pd1 N1 C1 C2 173.9(5) . . . . ?
Pd1 N1 C5 C4 -173.8(5) . . . . ?
Pd1 N2 C12 C13 179.3(5) . . . . ?
Pd2 N5 C33 C32 171.9(6) . . . . ?
Pd2 N5 C34 C35 -172.4(5) . . . . ?
Pd2 N6 C52 C53 -179.6(6) . . . . ?
Pd2 N6 C56 C55 179.6(6) . . . . ?
Pd2 N8 C83 C82 174.4(5) . . . . ?
Pd2 N8 C79 C80 -174.5(5) . . . . ?
Pd2 N7 C67 C66 173.7(5) . . . . ?
Pd3 N9 C77 C78 -174.7(5) . . . . ?
Pd3 N9 C76 C75 174.4(5) . . . . ?
Pd3 N10 C95 C96 173.3(5) . . . . ?
Pd3 N10 C99 C98 -173.3(5) . . . . ?
Pd3 N11 C48 C47 174.3(3) . . . . ?
Pd3 N11 C49 C50 -171.3(5) . . . . ?
Pd5 N19 C168 C169 177.8(6) . . . . ?
Pd5 N19 C172 C171 -177.9(6) . . . . ?
Pd5 N17 C145 C146 -177.0(6) . . . . ?
N1 C1 C2 C3 0.0 . . . . ?
C1 N1 C5 C4 0.0 . . . . ?
C1 C2 C3 C4 0.0 . . . . ?
C1 C2 C3 C6 175.1(8) . . . . ?
C2 C3 C4 C5 0.0 . . . . ?
C2 C3 C6 C11 151.6(5) . . . . ?
C2 C3 C6 C7 -19.9(9) . . . . ?
C3 C4 C5 N1 0.0 . . . . ?
C3 C6 C11 C10 -171.5(9) . . . . ?
C3 C6 C7 C8 171.4(9) . . . . ?
C4 C3 C6 C11 -33.3(9) . . . . ?
C4 C3 C6 C7 155.2(5) . . . . ?
C5 N1 C1 C2 0.0 . . . . ?
N5 C33 C32 C31 0.0 . . . . ?
C33 N5 C34 C35 0.0 . . . . ?
C33 C32 C31 C35 0.0 . . . . ?
C33 C32 C31 C28 -169.2(9) . . . . ?
C32 C31 C35 C34 0.0 . . . . ?
C32 C31 C28 C29 139.8(6) . . . . ?
C32 C31 C28 C27 -34.4(9) . . . . ?
C31 C35 C34 N5 0.0 . . . . ?
C31 C28 C29 C19 -174.0(9) . . . . ?
C31 C28 C27 C18 174.4(9) . . . . ?
C35 C31 C28 C29 -29.7(9) . . . . ?
C35 C31 C28 C27 156.1(5) . . . . ?
C34 N5 C33 C32 0.0 . . . . ?
N6 C52 C53 C54 0.0 . . . . ?
N6 C52 C53 C57 -172.4(10) . . . . ?
C52 N6 C56 C55 0.0 . . . . ?
C52 C53 C54 C55 0.0 . . . . ?
C52 C53 C57 C58 -19.0(10) . . . . ?
C52 C53 C57 C62 162.5(6) . . . . ?
C53 C54 C55 C56 0.0 . . . . ?
C53 C57 C58 C59 -178.6(9) . . . . ?
C53 C57 C62 C61 178.4(10) . . . . ?
C54 C53 C57 C58 168.3(5) . . . . ?
C54 C53 C57 C62 -10.2(11) . . . . ?
C54 C55 C56 N6 0.0 . . . . ?
C56 N6 C52 C53 0.0 . . . . ?
N8 C83 C82 C81 0.0 . . . . ?
C83 N8 C79 C80 0.0 . . . . ?
C83 C82 C81 C80 0.0 . . . . ?
C83 C82 C81 C84 -179.3(8) . . . . ?
C82 C81 C80 C79 0.0 . . . . ?
C82 C81 C84 C85 -22.0(8) . . . . ?
C82 C81 C84 C89 160.7(5) . . . . ?
C81 C80 C79 N8 0.0 . . . . ?
C81 C84 C85 C86 -177.3(8) . . . . ?
C81 C84 C89 C88 177.3(8) . . . . ?
C80 C81 C84 C85 158.7(5) . . . . ?
C80 C81 C84 C89 -18.6(9) . . . . ?
C79 N8 C83 C82 0.0 . . . . ?
N9 C77 C78 C74 0.0 . . . . ?
C77 N9 C76 C75 0.0 . . . . ?
C77 C78 C74 C75 0.0 . . . . ?
C77 C78 C74 C71 -172.4(7) . . . . ?
C78 C74 C75 C76 0.0 . . . . ?
C78 C74 C71 C70 -27.1(8) . . . . ?
C78 C74 C71 C72 159.1(5) . . . . ?
C74 C75 C76 N9 0.0 . . . . ?
C74 C71 C70 C69 -173.8(8) . . . . ?
C74 C71 C72 C73 173.7(8) . . . . ?
C75 C74 C71 C70 160.4(4) . . . . ?
C75 C74 C71 C72 -13.3(8) . . . . ?
C76 N9 C77 C78 0.0 . . . . ?
N10 C95 C96 C97 0.0 . . . . ?
C95 N10 C99 C98 0.0 . . . . ?
C95 C96 C97 C98 0.0 . . . . ?
C95 C96 C97 C100 -172.1(9) . . . . ?
C96 C97 C98 C99 0.0 . . . . ?
C96 C97 C100 C101 175.2(6) . . . . ?
C96 C97 C100 C176 7.3(10) . . . 11_655 ?
C97 C98 C99 N10 0.0 . . . . ?
C97 C100 C101 C174 -168.1(10) . . . 11_655 ?
C98 C97 C100 C101 2.8(10) . . . . ?
C98 C97 C100 C176 -165.1(6) . . . 11_655 ?
C99 N10 C95 C96 0.0 . . . . ?
N11 C48 C47 C51 0.0 . . . . ?
C48 N11 C49 C50 0.0 . . . . ?
C48 C47 C51 C50 0.0 . . . . ?
C47 C51 C50 C49 0.0 . . . . ?
C47 C9 C8 C7 169.6(13) 3_566 . . . ?
C51 C50 C49 N11 0.0 . . . . ?
C49 N11 C48 C47 0.0 . . . . ?
N12 C92 C93 C94 -10(3) 3_566 . . . ?
N19 C168 C169 C170 0.0 . . . . ?
N19 C168 C169 C173 -173.0(10) . . . . ?
C168 N19 C172 C171 0.0 . . . . ?
C168 C169 C170 C171 0.0 . . . . ?
C168 C169 C173 C174 -178.1(7) . . . . ?
C168 C169 C173 C175 -2.1(11) . . . . ?
C169 C170 C171 C172 0.0 . . . . ?
C169 C173 C174 C101 176.2(12) . . . 11_655 ?
C169 C173 C175 C176 -176.8(10) . . . . ?
C170 C169 C173 C174 8.8(13) . . . . ?
C170 C169 C173 C175 -175.3(6) . . . . ?
C170 C171 C172 N19 0.0 . . . . ?
C172 N19 C168 C169 0.0 . . . . ?
C6 C3 C4 C5 -175.0(8) . . . . ?
C6 C11 C10 C9 0.0 . . . . ?
C11 C6 C7 C8 0.0 . . . . ?
C11 C10 C9 C47 -170.1(13) . . . 3_566 ?
C11 C10 C9 C8 0.0 . . . . ?
C10 C9 C8 C7 0.0 . . . . ?
C9 C8 C7 C6 0.0 . . . . ?
C7 C6 C11 C10 0.0 . . . . ?
C13 C14 C15 C16 0.0 . . . . ?
C13 C17 C18 C27 178.4(9) . . . . ?
C14 C13 C12 N2 0.0 . . . . ?
C14 C13 C17 C19 19.5(10) . . . . ?
C14 C13 C17 C18 -158.9(5) . . . . ?
C14 C15 C16 N2 0.0 . . . . ?
C15 C16 N2 Pd1 -179.3(5) . . . . ?
C15 C16 N2 C12 0.0 . . . . ?
C16 N2 C12 C13 0.0 . . . . ?
C12 C13 C14 C15 0.0 . . . . ?
C12 C13 C17 C19 -151.1(6) . . . . ?
C12 C13 C17 C18 30.5(9) . . . . ?
C28 C31 C35 C34 169.7(8) . . . . ?
C28 C29 C19 C17 0.0 . . . . ?
C29 C28 C27 C18 0.0 . . . . ?
C29 C19 C17 C13 -178.4(9) . . . . ?
C29 C19 C17 C18 0.0 . . . . ?
C19 C17 C18 C27 0.0 . . . . ?
C17 C13 C14 C15 -170.5(9) . . . . ?
C17 C13 C12 N2 170.7(9) . . . . ?
C17 C18 C27 C28 0.0 . . . . ?
C27 C28 C29 C19 0.0 . . . . ?
C57 C53 C54 C55 173.0(9) . . . . ?
C57 C58 C59 C60 0.0 . . . . ?
C58 C57 C62 C61 0.0 . . . . ?
C58 C59 C60 C61 0.0 . . . . ?
C58 C59 C60 C142 168.5(9) . . . . ?
C59 C60 C61 C62 0.0 . . . . ?
C59 C60 C142 C143 16.0(10) . . . . ?
C59 C60 C142 C146 -171.1(5) . . . . ?
C60 C61 C62 C57 0.0 . . . . ?
C60 C142 C143 C144 172.7(9) . . . . ?
C60 C142 C146 C145 -173.2(9) . . . . ?
C61 C60 C142 C143 -175.7(6) . . . . ?
C61 C60 C142 C146 -2.8(10) . . . . ?
C62 C57 C58 C59 0.0 . . . . ?
C66 C65 C64 C63 0.0 . . . . ?
C66 C68 C73 C72 174.8(8) . . . . ?
C65 C66 C67 N7 0.0 . . . . ?
C65 C66 C68 C69 -36.7(8) . . . . ?
C65 C66 C68 C73 148.4(5) . . . . ?
C65 C64 C63 N7 0.0 . . . . ?
C64 C63 N7 Pd2 -173.8(6) . . . . ?
C64 C63 N7 C67 0.0 . . . . ?
C63 N7 C67 C66 0.0 . . . . ?
C67 C66 C65 C64 0.0 . . . . ?
C67 C66 C68 C69 146.1(5) . . . . ?
C67 C66 C68 C73 -28.8(8) . . . . ?
C71 C74 C75 C76 172.4(7) . . . . ?
C71 C70 C69 C68 0.0 . . . . ?
C70 C71 C72 C73 0.0 . . . . ?
C70 C69 C68 C66 -175.0(8) . . . . ?
C70 C69 C68 C73 0.0 . . . . ?
C69 C68 C73 C72 0.0 . . . . ?
C68 C66 C65 C64 -177.1(8) . . . . ?
C68 C66 C67 N7 177.2(8) . . . . ?
C68 C73 C72 C71 0.0 . . . . ?
C72 C71 C70 C69 0.0 . . . . ?
C84 C81 C80 C79 179.3(8) . . . . ?
C84 C85 C86 C87 0.0 . . . . ?
C85 C84 C89 C88 0.0 . . . . ?
C85 C86 C87 C88 0.0 . . . . ?
C85 C86 C87 C90 -178.3(9) . . . . ?
C86 C87 C88 C89 0.0 . . . . ?
C86 C87 C90 C91 142.4(9) . . . . ?
C86 C87 C90 C94 -33.8(14) . . . . ?
C87 C88 C89 C84 0.0 . . . . ?
C87 C90 C91 N12 -177.3(10) . . . 3_566 ?
C87 C90 C94 C93 179.5(11) . . . . ?
C88 C87 C90 C91 -35.9(13) . . . . ?
C88 C87 C90 C94 147.9(10) . . . . ?
C89 C84 C85 C86 0.0 . . . . ?
C90 C87 C88 C89 178.3(9) . . . . ?
C91 C90 C94 C93 3.4(18) . . . . ?
C92 C93 C94 C90 3(3) . . . . ?
C94 C90 C91 N12 -1.3(15) . . . 3_566 ?
C100 C97 C98 C99 172.7(8) . . . . ?
C142 C60 C61 C62 -168.0(10) . . . . ?
C142 C143 C144 N17 0.0 . . . . ?
C143 C142 C146 C145 0.0 . . . . ?
C143 C144 N17 Pd5 177.0(6) . . . . ?
C143 C144 N17 C145 0.0 . . . . ?
C144 N17 C145 C146 0.0 . . . . ?
N17 C145 C146 C142 0.0 . . . . ?
C146 C142 C143 C144 0.0 . . . . ?
C173 C169 C170 C171 173.2(10) . . . . ?
C173 C175 C176 C100 0.1(4) . . . 11_655 ?
C174 C173 C175 C176 -0.1(3) . . . . ?
C175 C173 C174 C101 0.1(3) . . . 11_655 ?

loop_
_exptl_oxdiff_crystal_face_indexfrac_h
_exptl_oxdiff_crystal_face_indexfrac_k
_exptl_oxdiff_crystal_face_indexfrac_l
_exptl_oxdiff_crystal_face_x
_exptl_oxdiff_crystal_face_y
_exptl_oxdiff_crystal_face_z
0.0000 0.0000 -1.0000 0.0211 0.0102 0.0137
-0.0000 -0.0000 1.0000 -0.0211 -0.0102 -0.0137
-2.0000 1.0000 -1.9999 -0.0053 0.0918 0.0467
2.0000 -1.0000 1.9999 0.0053 -0.0918 -0.0467
2.0000 2.0000 -1.0002 0.0052 -0.0557 0.0879
-2.0000 -2.0000 1.0002 -0.0052 0.0557 -0.0879
2.0000 5.0000 0.9997 -0.1002 -0.0707 0.1537
2.0000 -1.0000 0.9999 0.0263 -0.0816 -0.0330
-2.0000 -5.0000 4.0002 -0.0051 0.0195 -0.2224
1.0000 -0.0000 -0.0001 0.0131 -0.0348 0.0059
1.0000 -1.0000 -0.0000 0.0342 -0.0366 -0.0252
-1.0000 1.0000 0.0000 -0.0342 0.0366 0.0252
0.0000 -2.0000 -0.9999 0.0632 0.0066 -0.0485
2.0000 1.0000 1.9998 -0.0369 -0.0882 0.0155

loop_
_smtbx_masks_void_nr
_smtbx_masks_void_average_x
_smtbx_masks_void_average_y
_smtbx_masks_void_average_z
_smtbx_masks_void_volume
_smtbx_masks_void_count_electrons
_smtbx_masks_void_content
1 -0.016 -0.097 -0.007 165672.4 38706.7 '800 C2H6SO,60 THF,60 Et2O'
